data_7104784
loop_
_publ_author_name
'Atwood, Jerry L.'
'Barbour, Leonard J.'
'Heaven, Michael W.'
'Raston, Colin L.'

_publ_section_title
;
 Association and orientation of C70 on complexation with calix[5]arene
;
_journal_coden_ASTM CHCOFS
_journal_issue 18
_journal_name_full
;
 Chemical Communications (Cambridge, United Kingdom)
;
_journal_page_first 2270
_journal_page_last 2271
_journal_paper_doi 10.1039/b306411p
_journal_year 2003
_chemical_formula_sum 'C105 H30 O5'
_chemical_formula_weight 1371.29
_chemical_name_common Calix[5]arene:C70
_space_group_IT_number 14
_symmetry_cell_setting monoclinic
_symmetry_space_group_name_Hall '-P 2ybc'
_symmetry_space_group_name_H-M 'P 1 21/c 1'
_atom_sites_solution_hydrogens geom
_atom_sites_solution_primary direct
_atom_sites_solution_secondary difmap
_audit_creation_method SHELXL-97
_cell_angle_alpha 90.00
_cell_angle_beta 104.525(2)
_cell_angle_gamma 90.00
_cell_formula_units_Z 4
_cell_length_a 19.710(3)
_cell_length_b 14.582(2)
_cell_length_c 20.427(3)
_cell_measurement_temperature 120(2)
_cell_volume 5683.3(14)
_computing_structure_refinement 'SHELXL-97 (Sheldrick, 1997)'
_computing_structure_solution 'SHELXS-97 (Sheldrick, 1990)'
_diffrn_ambient_temperature 120(2)
_diffrn_measured_fraction_theta_full 0.912
_diffrn_measured_fraction_theta_max 0.912
_diffrn_radiation_monochromator graphite
_diffrn_radiation_type Synchrotron
_diffrn_radiation_wavelength 0.68600
_diffrn_reflns_av_R_equivalents 0.0448
_diffrn_reflns_av_sigmaI/netI 0.0603
_diffrn_reflns_limit_h_max 27
_diffrn_reflns_limit_h_min -23
_diffrn_reflns_limit_k_max 9
_diffrn_reflns_limit_k_min -20
_diffrn_reflns_limit_l_max 25
_diffrn_reflns_limit_l_min -27
_diffrn_reflns_number 37334
_diffrn_reflns_theta_full 29.40
_diffrn_reflns_theta_max 29.40
_diffrn_reflns_theta_min 1.99
_exptl_absorpt_coefficient_mu 0.098
_exptl_absorpt_correction_T_max 0.9951
_exptl_absorpt_correction_T_min 0.9922
_exptl_crystal_colour 'dark red'
_exptl_crystal_density_diffrn 1.603
_exptl_crystal_density_method 'not measured'
_exptl_crystal_description prism
_exptl_crystal_F_000 2800
_exptl_crystal_size_max 0.08
_exptl_crystal_size_mid 0.05
_exptl_crystal_size_min 0.05
_refine_diff_density_max 1.665
_refine_diff_density_min -0.823
_refine_diff_density_rms 0.200
_refine_ls_extinction_method none
_refine_ls_goodness_of_fit_ref 1.695
_refine_ls_hydrogen_treatment mixed
_refine_ls_matrix_type full
_refine_ls_number_parameters 788
_refine_ls_number_reflns 15903
_refine_ls_number_restraints 10
_refine_ls_restrained_S_all 1.698
_refine_ls_R_factor_all 0.1840
_refine_ls_R_factor_gt 0.1492
_refine_ls_shift/su_max 0.037
_refine_ls_shift/su_mean 0.002
_refine_ls_structure_factor_coef Fsqd
_refine_ls_weighting_details 'calc w=1/[\s^2^(Fo^2^)+(0.2000P)^2^+0.0000P] where P=(Fo^2^+2Fc^2^)/3'
_refine_ls_weighting_scheme calc
_refine_ls_wR_factor_gt 0.4027
_refine_ls_wR_factor_ref 0.4357
_reflns_number_gt 11230
_reflns_number_total 15903
_reflns_threshold_expression >2sigma(I)
_cod_data_source_file b306411p.txt
_cod_data_source_block SSB0070.CIF
_cod_original_sg_symbol_H-M P21/c
_cod_database_code 7104784

loop_
_symmetry_equiv_pos_as_xyz
'x, y, z'
'-x, y+1/2, -z+1/2'
'-x, -y, -z'
'x, -y-1/2, z-1/2'

loop_
_atom_site_label
_atom_site_type_symbol
_atom_site_fract_x
_atom_site_fract_y
_atom_site_fract_z
_atom_site_U_iso_or_equiv
_atom_site_adp_type
_atom_site_occupancy
_atom_site_symmetry_multiplicity
_atom_site_calc_flag
_atom_site_refinement_flags
_atom_site_disorder_assembly
_atom_site_disorder_group
O1A O 0.39684(13) 0.68210(17) 0.29991(12) 0.0256(5) Uani 1 1 d D . .
C1A C 0.36315(19) 0.6505(2) 0.34744(16) 0.0232(7) Uani 1 1 d . . .
C2A C 0.2984(2) 0.6875(2) 0.34958(16) 0.0244(7) Uani 1 1 d . . .
C3A C 0.2639(2) 0.6491(3) 0.39460(19) 0.0321(8) Uani 1 1 d . . .
H3A H 0.2187 0.6709 0.3954 0.038 Uiso 1 1 calc R . .
C4A C 0.2949(3) 0.5790(3) 0.4386(2) 0.0388(10) Uani 1 1 d . . .
H4A H 0.2700 0.5513 0.4676 0.047 Uiso 1 1 calc R . .
C5A C 0.3614(3) 0.5503(3) 0.43977(19) 0.0352(9) Uani 1 1 d . . .
H5A H 0.3832 0.5052 0.4718 0.042 Uiso 1 1 calc R . .
C6A C 0.3978(2) 0.5856(2) 0.39507(17) 0.0282(8) Uani 1 1 d . . .
C7A C 0.4730(2) 0.5581(3) 0.39957(18) 0.0311(8) Uani 1 1 d . . .
H7A1 H 0.4972 0.6112 0.3853 0.037 Uiso 1 1 calc R . .
H7A2 H 0.4963 0.5457 0.4476 0.037 Uiso 1 1 calc R . .
O1B O 0.49426(14) 0.57094(17) 0.26561(13) 0.0292(6) Uani 1 1 d D . .
C1B C 0.49741(17) 0.4850(2) 0.29559(18) 0.0248(7) Uani 1 1 d . . .
C2B C 0.48382(19) 0.4766(2) 0.35882(18) 0.0274(7) Uani 1 1 d . . .
C3B C 0.4838(2) 0.3884(3) 0.38562(18) 0.0295(8) Uani 1 1 d . . .
H3B H 0.4744 0.3807 0.4287 0.035 Uiso 1 1 calc R . .
C4B C 0.49725(19) 0.3120(3) 0.35062(19) 0.0283(7) Uani 1 1 d . . .
H4B H 0.4946 0.2523 0.3684 0.034 Uiso 1 1 calc R . .
C5B C 0.51442(18) 0.3231(3) 0.2901(2) 0.0291(8) Uani 1 1 d . . .
H5B H 0.5251 0.2706 0.2670 0.035 Uiso 1 1 calc R . .
C6B C 0.51653(17) 0.4103(3) 0.26152(19) 0.0259(7) Uani 1 1 d . . .
C7B C 0.54439(18) 0.4222(3) 0.19914(19) 0.0266(7) Uani 1 1 d . . .
H7B1 H 0.5652 0.4842 0.2010 0.032 Uiso 1 1 calc R . .
H7B2 H 0.5829 0.3776 0.2022 0.032 Uiso 1 1 calc R . .
O1C O 0.46396(13) 0.57095(17) 0.12624(13) 0.0264(5) Uani 1 1 d D . .
C1C C 0.45895(17) 0.4859(2) 0.09504(18) 0.0226(6) Uani 1 1 d . . .
C2C C 0.49364(17) 0.4110(2) 0.13065(18) 0.0223(6) Uani 1 1 d . . .
C3C C 0.48600(18) 0.3266(2) 0.0979(2) 0.0274(7) Uani 1 1 d . . .
H3C H 0.5086 0.2743 0.1213 0.033 Uiso 1 1 calc R . .
C4C C 0.44649(19) 0.3169(3) 0.0322(2) 0.0288(8) Uani 1 1 d . . .
H4C H 0.4399 0.2580 0.0116 0.035 Uiso 1 1 calc R . .
C5C C 0.41652(18) 0.3935(3) -0.00349(18) 0.0255(7) Uani 1 1 d . . .
H5C H 0.3916 0.3874 -0.0495 0.031 Uiso 1 1 calc R . .
C6C C 0.42238(17) 0.4793(2) 0.02701(17) 0.0221(6) Uani 1 1 d . . .
C7C C 0.39435(18) 0.5637(2) -0.01429(17) 0.0226(7) Uani 1 1 d . . .
H7C1 H 0.4257 0.6158 0.0036 0.027 Uiso 1 1 calc R . .
H7C2 H 0.3972 0.5530 -0.0614 0.027 Uiso 1 1 calc R . .
O1D O 0.35911(12) 0.69566(17) 0.07709(12) 0.0255(5) Uani 1 1 d D . .
C1D C 0.30566(16) 0.6602(2) 0.02647(15) 0.0181(6) Uani 1 1 d . . .
C2D C 0.32037(17) 0.5916(2) -0.01590(16) 0.0193(6) Uani 1 1 d . . .
C3D C 0.26450(18) 0.5534(2) -0.06328(16) 0.0216(6) Uani 1 1 d . . .
H3D H 0.2732 0.5049 -0.0911 0.026 Uiso 1 1 calc R . .
C4D C 0.19616(18) 0.5842(2) -0.07116(17) 0.0232(7) Uani 1 1 d . . .
H4D H 0.1584 0.5556 -0.1027 0.028 Uiso 1 1 calc R . .
C5D C 0.18421(17) 0.6569(2) -0.03236(16) 0.0222(6) Uani 1 1 d . . .
H5D H 0.1380 0.6804 -0.0391 0.027 Uiso 1 1 calc R . .
C6D C 0.23866(16) 0.6969(2) 0.01666(15) 0.0190(6) Uani 1 1 d . . .
C7D C 0.22512(17) 0.7813(2) 0.05409(16) 0.0206(6) Uani 1 1 d . . .
H7D1 H 0.1899 0.8195 0.0227 0.025 Uiso 1 1 calc R . .
H7D2 H 0.2691 0.8172 0.0672 0.025 Uiso 1 1 calc R . .
O1E O 0.31641(12) 0.76360(17) 0.18746(12) 0.0240(5) Uani 1 1 d D . .
C1E C 0.24528(16) 0.7598(2) 0.18106(16) 0.0190(6) Uani 1 1 d . . .
C2E C 0.19936(17) 0.7637(2) 0.11715(17) 0.0198(6) Uani 1 1 d . . .
C3E C 0.12758(18) 0.7562(2) 0.11200(19) 0.0246(7) Uani 1 1 d . . .
H3E H 0.0956 0.7561 0.0686 0.030 Uiso 1 1 calc R . .
C4E C 0.10209(19) 0.7488(2) 0.1694(2) 0.0273(7) Uani 1 1 d . . .
H4E H 0.0533 0.7422 0.1653 0.033 Uiso 1 1 calc R . .
C5E C 0.14865(19) 0.7512(2) 0.23229(19) 0.0257(7) Uani 1 1 d . . .
H5E H 0.1312 0.7480 0.2716 0.031 Uiso 1 1 calc R . .
C6E C 0.22024(18) 0.7581(2) 0.23956(17) 0.0210(6) Uani 1 1 d . . .
C7E C 0.26907(19) 0.7719(2) 0.30880(17) 0.0246(7) Uani 1 1 d . . .
H7E1 H 0.2438 0.8085 0.3360 0.029 Uiso 1 1 calc R . .
H7E2 H 0.3091 0.8094 0.3032 0.029 Uiso 1 1 calc R . .
C0F C 0.16652(5) 0.25500(6) 0.16367(4) 0(30) Uiso 0.00 1 d PG A 1
C1F C 0.15871(8) 0.50005(9) 0.26393(9) 0.086(3) Uani 1 1 d G A 1
C2F C 0.12723(8) 0.52911(7) 0.19597(10) 0.129(5) Uani 1 1 d G A 1
C3F C 0.18261(8) 0.53881(6) 0.15997(8) 0.085(3) Uani 1 1 d G A 1
C4F C 0.24823(7) 0.51551(6) 0.20458(7) 0.0695(18) Uani 1 1 d G A 1
C5F C 0.23483(8) 0.49387(8) 0.26982(7) 0.0643(16) Uani 1 1 d G A 1
C6F C 0.12618(9) 0.43789(11) 0.29530(9) 0.117(4) Uani 1 1 d G A 1
C7F C 0.06424(7) 0.49406(8) 0.16268(11) 0.147(6) Uani 1 1 d G A 1
C8F C 0.16958(9) 0.51087(7) 0.09042(8) 0.094(3) Uani 1 1 d G A 1
C9F C 0.29860(7) 0.46720(8) 0.18004(7) 0.0585(15) Uani 1 1 d G A 1
C10F C 0.26994(8) 0.42589(9) 0.30807(6) 0.0656(18) Uani 1 1 d G A 1
C11F C 0.16456(10) 0.36267(12) 0.33492(6) 0.137(5) Uani 1 1 d G A 1
C12F C 0.05760(8) 0.39908(12) 0.25848(10) 0.119(4) Uani 1 1 d G A 1
C13F C 0.02825(6) 0.42966(10) 0.19373(11) 0.082(2) Uani 1 1 d G A 1
C14F C 0.04745(7) 0.46202(8) 0.08729(10) 0.092(3) Uani 1 1 d G A 1
C15F C 0.10254(9) 0.47299(7) 0.05722(8) 0.176(8) Uani 1 1 d G A 1
C16F C 0.22296(9) 0.45979(9) 0.07026(7) 0.114(4) Uani 1 1 d G A 1
C17F C 0.28309(8) 0.44089(9) 0.11156(7) 0.082(3) Uani 1 1 d G A 1
C18F C 0.33711(5) 0.39399(9) 0.22187(8) 0.0686(18) Uani 1 1 d G A 1
C19F C 0.32400(6) 0.37383(9) 0.28141(7) 0.0607(16) Uani 1 1 d G A 1
C20F C 0.23540(10) 0.35575(11) 0.34117(5) 0.091(3) Uani 1 1 d G A 1
C21F C 0.12301(11) 0.28271(13) 0.32616(7) 0.121(4) Uani 1 1 d G A 1
C22F C 0.05687(9) 0.30594(13) 0.27882(9) 0.140(5) Uani 1 1 d G A 1
C23F C -0.00714(5) 0.36076(11) 0.14527(11) 0.099(3) Uani 1 1 d G A 1
C24F C 0.00649(6) 0.38284(9) 0.08115(10) 0.087(3) Uani 1 1 d G A 1
C25F C 0.11391(10) 0.40080(9) 0.01208(6) 0.132(5) Uani 1 1 d G A 1
C26F C 0.18790(10) 0.38775(10) 0.01905(5) 0.089(3) Uani 1 1 d G A 1
C27F C 0.31612(7) 0.34852(11) 0.11075(8) 0.123(5) Uani 1 1 d G A 1
C28F C 0.34731(5) 0.32197(10) 0.17664(9) 0.084(2) Uani 1 1 d G A 1
C29F C 0.32308(7) 0.28026(9) 0.30189(7) 0.081(3) Uani 1 1 d G A 1
C30F C 0.26815(10) 0.27026(10) 0.33909(5) 0.092(3) Uani 1 1 d G A 1
C31F C 0.15278(11) 0.19603(12) 0.32981(5) 0.141(6) Uani 1 1 d G A 1
C32F C 0.02072(8) 0.24168(12) 0.23496(9) 0.152(6) Uani 1 1 d G A 1
C33F C -0.01346(5) 0.26850(11) 0.16503(10) 0.097(3) Uani 1 1 d G A 1
C34F C 0.01170(6) 0.30981(9) 0.03648(8) 0.078(2) Uani 1 1 d G A 1
C35F C 0.06680(9) 0.32142(9) -0.00150(6) 0.103(4) Uani 1 1 d G A 1
C36F C 0.21785(10) 0.30763(11) 0.01353(6) 0.131(5) Uani 1 1 d G A 1
C37F C 0.28773(8) 0.28682(11) 0.06296(8) 0.114(3) Uani 1 1 d G A 1
C38F C 0.35145(5) 0.22748(10) 0.19643(10) 0.093(3) Uani 1 1 d G A 1
C39F C 0.33907(6) 0.20688(9) 0.26262(9) 0.097(3) Uani 1 1 d G A 1
C40F C 0.23118(11) 0.18820(10) 0.33714(5) 0.113(4) Uani 1 1 d G A 1
C41F C 0.10920(11) 0.12475(11) 0.29394(6) 0.148(6) Uani 1 1 d G A 1
C42F C 0.04369(9) 0.14572(12) 0.24692(8) 0.126(4) Uani 1 1 d G A 1
C43F C -0.01972(5) 0.20071(10) 0.11548(10) 0.084(2) Uani 1 1 d G A 1
C44F C -0.00674(6) 0.22139(10) 0.05052(8) 0.0661(18) Uani 1 1 d G A 1
C45F C 0.09842(9) 0.24258(10) -0.01963(4) 0.080(2) Uani 1 1 d G A 1
C46F C 0.17273(10) 0.23642(11) -0.01257(5) 0.122(5) Uani 1 1 d G A 1
C47F C 0.30028(7) 0.19203(11) 0.07587(9) 0.141(6) Uani 1 1 d G A 1
C48F C 0.33374(6) 0.16147(10) 0.14616(11) 0.123(4) Uani 1 1 d G A 1
C49F C 0.31010(8) 0.12232(8) 0.27227(9) 0.117(4) Uani 1 1 d G A 1
C50F C 0.25667(10) 0.11038(9) 0.30782(7) 0.172(8) Uani 1 1 d G A 1
C51F C 0.13627(11) 0.04713(10) 0.27074(7) 0.116(4) Uani 1 1 d G A 1
C52F C 0.02976(9) 0.08104(10) 0.19291(8) 0.132(5) Uani 1 1 d G A 1
C53F C -0.00072(7) 0.10527(10) 0.12821(9) 0.101(3) Uani 1 1 d G A 1
C54F C 0.02158(7) 0.14093(9) 0.02667(7) 0.0612(16) Uani 1 1 d G A 1
C55F C 0.07253(8) 0.15069(10) -0.00822(5) 0.0697(18) Uani 1 1 d G A 1
C56F C 0.19329(9) 0.13720(11) 0.00332(7) 0.077(2) Uani 1 1 d G A 1
C57F C 0.25592(8) 0.11691(11) 0.04625(9) 0.145(6) Uani 1 1 d G A 1
C58F C 0.30779(7) 0.07399(9) 0.15503(11) 0.172(8) Uani 1 1 d G A 1
C59F C 0.29580(8) 0.05226(7) 0.21636(10) 0.168(8) Uani 1 1 d G A 1
C60F C 0.21046(11) 0.03925(8) 0.27806(8) 0.102(4) Uani 1 1 d G A 1
C61F C 0.08870(10) 0.01505(9) 0.20603(8) 0.101(3) Uani 1 1 d G A 1
C62F C 0.02741(7) 0.06678(8) 0.07442(8) 0.0630(17) Uani 1 1 d G A 1
C63F C 0.12881(9) 0.08541(10) 0.00517(6) 0.0638(16) Uani 1 1 d G A 1
C64F C 0.25843(8) 0.04520(9) 0.09214(10) 0.138(6) Uani 1 1 d G A 1
C65F C 0.23262(10) 0.00026(6) 0.22115(9) 0.194(9) Uani 1 1 d G A 1
C66F C 0.11438(9) -0.02048(7) 0.15760(8) 0.100(4) Uani 1 1 d G A 1
C67F C 0.08093(8) 0.00877(7) 0.08470(8) 0.075(2) Uani 1 1 d G A 1
C68F C 0.13147(8) 0.01733(8) 0.05114(8) 0.079(2) Uani 1 1 d G A 1
C69F C 0.20108(8) -0.00498(7) 0.09853(10) 0.097(3) Uani 1 1 d G A 1
C70F C 0.18579(9) -0.02584(6) 0.16204(9) 0.113(4) Uani 1 1 d G A 1
H2C H 0.4270 0.6151 0.1089 0.150 Uiso 0.50 1 d PGD A 3
H2D H 0.3441 0.7198 0.1163 0.150 Uiso 0.50 1 d PGD A 3
H2E H 0.3448 0.7349 0.2270 0.150 Uiso 0.50 1 d PGD A 3
H2A H 0.4312 0.6429 0.2877 0.150 Uiso 0.50 1 d PGD A 3
H2B H 0.4836 0.5710 0.2162 0.150 Uiso 0.50 1 d PGD A 3
H1A H 0.3685 0.7109 0.2601 0.150 Uiso 0.50 1 d PGD A 2
H1E H 0.3318 0.7394 0.1480 0.150 Uiso 0.50 1 d PGD A 2
H1D H 0.3965 0.6515 0.0945 0.150 Uiso 0.50 1 d PGD A 2
H1C H 0.4748 0.5710 0.1758 0.150 Uiso 0.50 1 d PGD A 2
H1B H 0.4598 0.6103 0.2777 0.150 Uiso 0.50 1 d PGD A 2

loop_
_atom_site_aniso_label
_atom_site_aniso_U_11
_atom_site_aniso_U_22
_atom_site_aniso_U_33
_atom_site_aniso_U_23
_atom_site_aniso_U_13
_atom_site_aniso_U_12
O1A 0.0252(12) 0.0273(13) 0.0236(11) 0.0019(10) 0.0051(9) -0.0041(10)
C1A 0.0312(17) 0.0199(15) 0.0177(13) -0.0041(12) 0.0046(12) -0.0048(13)
C2A 0.0351(18) 0.0207(16) 0.0183(14) -0.0047(12) 0.0080(13) -0.0017(13)
C3A 0.047(2) 0.0270(18) 0.0285(17) -0.0065(14) 0.0212(16) 0.0009(16)
C4A 0.065(3) 0.032(2) 0.0256(17) -0.0017(15) 0.0228(19) -0.0004(19)
C5A 0.058(3) 0.0275(19) 0.0210(16) 0.0041(14) 0.0108(16) 0.0042(17)
C6A 0.039(2) 0.0221(17) 0.0199(15) -0.0044(12) 0.0012(14) 0.0013(14)
C7A 0.037(2) 0.0251(18) 0.0237(16) -0.0047(13) -0.0055(14) 0.0003(14)
O1B 0.0328(14) 0.0198(12) 0.0322(13) 0.0041(10) 0.0028(11) 0.0017(10)
C1B 0.0181(14) 0.0217(16) 0.0299(16) 0.0037(13) -0.0030(12) -0.0018(12)
C2B 0.0262(16) 0.0234(17) 0.0263(16) -0.0002(13) -0.0050(13) 0.0020(13)
C3B 0.0279(17) 0.0310(19) 0.0252(16) 0.0063(14) -0.0020(13) 0.0017(14)
C4B 0.0231(16) 0.0240(17) 0.0352(18) 0.0051(14) 0.0025(14) 0.0053(13)
C5B 0.0198(15) 0.0242(17) 0.0406(19) -0.0002(15) 0.0029(14) 0.0035(13)
C6B 0.0143(14) 0.0271(17) 0.0327(17) 0.0019(14) -0.0005(12) 0.0039(12)
C7B 0.0151(14) 0.0250(17) 0.0388(19) 0.0032(14) 0.0050(13) 0.0024(12)
O1C 0.0234(12) 0.0222(12) 0.0330(13) -0.0029(10) 0.0063(10) 0.0019(9)
C1C 0.0169(14) 0.0226(16) 0.0322(16) 0.0006(13) 0.0132(12) 0.0015(12)
C2C 0.0139(13) 0.0229(16) 0.0317(16) 0.0018(13) 0.0089(12) 0.0033(11)
C3C 0.0215(15) 0.0239(17) 0.0406(19) 0.0018(14) 0.0147(14) 0.0029(13)
C4C 0.0232(16) 0.0239(17) 0.043(2) -0.0079(15) 0.0158(15) -0.0019(13)
C5C 0.0211(15) 0.0295(18) 0.0302(16) -0.0055(14) 0.0144(13) -0.0001(13)
C6C 0.0171(14) 0.0238(16) 0.0288(15) 0.0005(13) 0.0121(12) 0.0029(12)
C7C 0.0232(15) 0.0225(16) 0.0262(15) 0.0017(13) 0.0137(13) 0.0029(12)
O1D 0.0174(11) 0.0267(13) 0.0287(12) -0.0042(10) -0.0011(9) -0.0023(9)
C1D 0.0163(13) 0.0190(14) 0.0199(13) 0.0041(11) 0.0063(11) 0.0005(11)
C2D 0.0191(14) 0.0211(15) 0.0196(13) 0.0031(11) 0.0085(11) 0.0007(11)
C3D 0.0263(16) 0.0213(15) 0.0174(13) 0.0017(11) 0.0057(12) 0.0005(12)
C4D 0.0225(15) 0.0251(16) 0.0206(14) -0.0015(12) 0.0026(12) -0.0020(12)
C5D 0.0196(14) 0.0245(16) 0.0207(14) 0.0035(12) 0.0019(11) 0.0019(12)
C6D 0.0185(14) 0.0198(15) 0.0192(13) 0.0016(11) 0.0054(11) 0.0005(11)
C7D 0.0188(14) 0.0196(15) 0.0239(14) 0.0024(12) 0.0061(12) 0.0032(11)
O1E 0.0163(11) 0.0262(12) 0.0307(12) 0.0004(10) 0.0081(9) 0.0009(9)
C1E 0.0174(14) 0.0148(14) 0.0253(15) -0.0010(11) 0.0063(12) 0.0001(11)
C2E 0.0183(14) 0.0163(14) 0.0259(15) -0.0010(12) 0.0078(12) 0.0028(11)
C3E 0.0187(15) 0.0222(16) 0.0336(17) 0.0004(13) 0.0075(13) 0.0032(12)
C4E 0.0203(15) 0.0261(17) 0.0389(19) 0.0015(14) 0.0139(14) 0.0024(13)
C5E 0.0263(17) 0.0230(16) 0.0336(17) -0.0011(13) 0.0179(14) 0.0005(13)
C6E 0.0243(15) 0.0159(14) 0.0243(15) -0.0021(11) 0.0087(12) 0.0013(11)
C7E 0.0296(17) 0.0207(16) 0.0256(15) -0.0039(12) 0.0110(13) -0.0001(13)
C1F 0.065(4) 0.061(4) 0.147(7) -0.076(5) 0.053(4) -0.015(3)
C2F 0.096(6) 0.029(3) 0.232(13) -0.047(5) -0.016(7) 0.015(3)
C3F 0.092(5) 0.013(2) 0.159(8) -0.001(3) 0.048(5) -0.003(3)
C4F 0.081(4) 0.044(3) 0.079(4) -0.021(3) 0.012(3) -0.036(3)
C5F 0.070(4) 0.039(3) 0.078(4) -0.025(3) 0.007(3) -0.015(3)
C6F 0.144(9) 0.131(8) 0.102(6) -0.089(6) 0.078(7) -0.030(7)
C7F 0.067(5) 0.055(4) 0.286(15) -0.057(7) -0.020(7) 0.050(4)
C8F 0.137(8) 0.037(3) 0.082(5) 0.034(3) -0.022(5) -0.033(4)
C9F 0.048(3) 0.045(3) 0.086(4) -0.013(3) 0.024(3) -0.029(2)
C10F 0.082(4) 0.029(2) 0.061(3) -0.020(2) -0.027(3) 0.000(2)
C11F 0.193(13) 0.189(12) 0.060(5) -0.055(6) 0.087(7) -0.089(10)
C12F 0.102(6) 0.100(6) 0.202(11) -0.091(7) 0.124(8) -0.029(5)
C13F 0.041(3) 0.066(4) 0.140(7) -0.034(5) 0.026(4) 0.015(3)
C14F 0.067(4) 0.027(3) 0.145(8) -0.008(4) -0.044(5) 0.014(3)
C15F 0.252(15) 0.045(4) 0.135(8) 0.052(5) -0.128(10) -0.036(6)
C16F 0.188(11) 0.085(6) 0.072(5) 0.025(4) 0.040(6) -0.078(7)
C17F 0.110(6) 0.082(5) 0.062(4) -0.009(3) 0.038(4) -0.070(5)
C18F 0.018(2) 0.074(4) 0.109(5) -0.016(4) 0.008(3) -0.009(2)
C19F 0.032(2) 0.051(3) 0.083(4) -0.006(3) -0.016(2) -0.006(2)
C20F 0.121(7) 0.123(7) 0.024(2) -0.024(3) 0.008(3) -0.021(6)
C21F 0.205(12) 0.136(8) 0.056(4) -0.028(5) 0.094(6) -0.069(8)
C22F 0.118(8) 0.228(14) 0.113(7) -0.082(9) 0.099(7) -0.069(9)
C23F 0.013(2) 0.114(6) 0.165(8) -0.050(6) 0.012(3) 0.006(3)
C24F 0.027(3) 0.065(4) 0.142(7) -0.010(4) -0.030(3) 0.010(2)
C25F 0.201(11) 0.101(6) 0.049(4) 0.054(4) -0.051(5) -0.070(7)
C26F 0.150(8) 0.084(5) 0.033(3) 0.020(3) 0.020(4) -0.055(5)
C27F 0.107(7) 0.157(9) 0.147(8) -0.080(7) 0.111(7) -0.086(7)
C28F 0.024(2) 0.108(6) 0.127(6) -0.022(5) 0.035(3) -0.016(3)
C29F 0.074(4) 0.046(3) 0.080(4) -0.009(3) -0.060(4) 0.012(3)
C30F 0.140(7) 0.065(4) 0.037(3) 0.011(3) -0.041(4) -0.029(4)
C31F 0.253(15) 0.149(9) 0.030(3) -0.012(4) 0.055(5) -0.128(10)
C32F 0.139(9) 0.183(11) 0.198(12) -0.105(10) 0.160(10) -0.107(9)
C33F 0.034(3) 0.127(7) 0.148(8) -0.047(6) 0.055(4) -0.028(4)
C34F 0.058(3) 0.053(3) 0.086(4) 0.002(3) -0.050(3) 0.005(3)
C35F 0.129(7) 0.090(5) 0.047(3) 0.030(3) -0.059(4) -0.047(5)
C36F 0.278(16) 0.083(6) 0.077(5) -0.007(4) 0.130(8) -0.033(8)
C37F 0.085(6) 0.191(10) 0.096(6) -0.002(7) 0.080(5) -0.020(7)
C38F 0.015(2) 0.084(5) 0.168(8) -0.059(5) -0.002(3) 0.004(2)
C39F 0.053(4) 0.048(3) 0.143(7) -0.030(4) -0.065(4) 0.016(3)
C40F 0.201(11) 0.087(6) 0.026(3) 0.026(3) -0.016(4) -0.049(6)
C41F 0.283(18) 0.125(9) 0.064(5) 0.015(5) 0.093(8) -0.078(10)
C42F 0.156(10) 0.149(9) 0.109(7) 0.011(7) 0.100(7) -0.072(8)
C43F 0.019(2) 0.074(4) 0.157(8) -0.030(5) 0.018(3) -0.016(2)
C44F 0.025(2) 0.048(3) 0.106(5) -0.007(3) -0.019(3) -0.001(2)
C45F 0.105(6) 0.100(6) 0.022(2) 0.013(3) -0.007(3) -0.020(4)
C46F 0.217(12) 0.126(7) 0.045(3) -0.035(4) 0.076(6) -0.101(8)
C47F 0.062(5) 0.207(11) 0.188(10) -0.149(10) 0.096(6) -0.063(6)
C48F 0.026(3) 0.143(8) 0.200(11) -0.105(8) 0.026(4) 0.001(4)
C49F 0.116(7) 0.040(3) 0.127(7) 0.010(4) -0.099(6) 0.010(4)
C50F 0.254(15) 0.101(7) 0.080(5) 0.073(5) -0.111(8) -0.097(9)
C51F 0.248(14) 0.047(4) 0.060(4) 0.016(3) 0.052(6) -0.049(6)
C52F 0.143(9) 0.147(9) 0.137(9) -0.055(8) 0.097(8) -0.114(8)
C53F 0.082(5) 0.131(7) 0.099(6) -0.011(5) 0.039(5) -0.079(5)
C54F 0.045(3) 0.061(3) 0.057(3) -0.006(3) -0.026(2) 0.003(2)
C55F 0.072(4) 0.092(5) 0.030(2) 0.001(3) -0.015(2) -0.011(4)
C56F 0.101(5) 0.090(5) 0.057(3) -0.044(3) 0.049(4) -0.018(4)
C57F 0.084(6) 0.214(13) 0.153(10) -0.131(10) 0.060(7) 0.010(7)
C58F 0.045(4) 0.066(5) 0.39(2) -0.089(10) 0.026(8) 0.027(4)
C59F 0.136(10) 0.048(4) 0.227(14) -0.044(6) -0.127(10) 0.057(6)
C60F 0.169(9) 0.046(4) 0.057(4) 0.034(3) -0.035(5) -0.034(5)
C61F 0.111(7) 0.078(5) 0.103(6) 0.039(5) 0.007(5) -0.062(5)
C62F 0.047(3) 0.031(2) 0.096(4) -0.019(3) -0.010(3) -0.011(2)
C63F 0.074(4) 0.075(4) 0.039(2) -0.030(3) 0.008(3) -0.011(3)
C64F 0.065(5) 0.101(7) 0.247(15) -0.128(9) 0.037(7) 0.002(5)
C65F 0.167(10) 0.024(3) 0.282(16) 0.031(6) -0.150(11) 0.011(4)
C66F 0.180(9) 0.041(3) 0.049(3) 0.014(3) -0.029(4) -0.061(5)
C67F 0.081(4) 0.039(3) 0.086(4) -0.005(3) -0.013(4) -0.020(3)
C68F 0.108(6) 0.052(4) 0.084(4) -0.048(3) 0.037(4) -0.041(4)
C69F 0.167(9) 0.031(3) 0.069(4) -0.029(3) -0.012(5) 0.036(4)
C70F 0.158(9) 0.012(2) 0.127(7) -0.005(3) -0.041(6) 0.001(3)

loop_
_atom_type_symbol
_atom_type_description
_atom_type_scat_dispersion_real
_atom_type_scat_dispersion_imag
_atom_type_scat_source
C C 0.0033 0.0016 'International Tables Vol C Tables 4.2.6.8 and 6.1.1.4'
H H 0.0000 0.0000 'International Tables Vol C Tables 4.2.6.8 and 6.1.1.4'
O O 0.0106 0.0060 'International Tables Vol C Tables 4.2.6.8 and 6.1.1.4'

loop_
_geom_angle_atom_site_label_1
_geom_angle_atom_site_label_2
_geom_angle_atom_site_label_3
_geom_angle
_geom_angle_site_symmetry_1
_geom_angle_site_symmetry_3
_geom_angle_publ_flag
O1A C1A C2A 119.7(3) . . ?
O1A C1A C6A 118.3(3) . . ?
C2A C1A C6A 121.9(3) . . ?
C3A C2A C1A 117.8(3) . . ?
C3A C2A C7E 120.5(3) . . ?
C1A C2A C7E 121.5(3) . . ?
C2A C3A C4A 120.9(4) . . ?
C5A C4A C3A 119.8(4) . . ?
C4A C5A C6A 121.6(4) . . ?
C5A C6A C1A 117.5(4) . . ?
C5A C6A C7A 121.3(3) . . ?
C1A C6A C7A 121.2(3) . . ?
C2B C7A C6A 116.7(3) . . ?
C2B C1B O1B 119.4(3) . . ?
C2B C1B C6B 122.4(3) . . ?
O1B C1B C6B 118.2(3) . . ?
C1B C2B C3B 117.6(3) . . ?
C1B C2B C7A 122.4(3) . . ?
C3B C2B C7A 120.0(3) . . ?
C4B C3B C2B 121.3(4) . . ?
C5B C4B C3B 119.6(3) . . ?
C4B C5B C6B 121.4(3) . . ?
C1B C6B C5B 117.4(3) . . ?
C1B C6B C7B 122.0(3) . . ?
C5B C6B C7B 120.4(3) . . ?
C2C C7B C6B 118.0(3) . . ?
O1C C1C C2C 119.5(3) . . ?
O1C C1C C6C 118.5(3) . . ?
C2C C1C C6C 121.9(3) . . ?
C3C C2C C1C 117.6(3) . . ?
C3C C2C C7B 120.5(3) . . ?
C1C C2C C7B 121.5(3) . . ?
C4C C3C C2C 121.7(3) . . ?
C3C C4C C5C 119.5(3) . . ?
C4C C5C C6C 121.0(3) . . ?
C5C C6C C1C 118.1(3) . . ?
C5C C6C C7C 120.2(3) . . ?
C1C C6C C7C 121.5(3) . . ?
C2D C7C C6C 116.6(3) . . ?
O1D C1D C6D 118.9(3) . . ?
O1D C1D C2D 119.6(3) . . ?
C6D C1D C2D 121.4(3) . . ?
C3D C2D C1D 117.8(3) . . ?
C3D C2D C7C 120.1(3) . . ?
C1D C2D C7C 122.0(3) . . ?
C2D C3D C4D 121.9(3) . . ?
C5D C4D C3D 118.8(3) . . ?
C4D C5D C6D 121.4(3) . . ?
C1D C6D C5D 118.2(3) . . ?
C1D C6D C7D 121.5(3) . . ?
C5D C6D C7D 120.1(3) . . ?
C6D C7D C2E 115.6(3) . . ?
O1E C1E C2E 119.7(3) . . ?
O1E C1E C6E 119.2(3) . . ?
C2E C1E C6E 121.0(3) . . ?
C1E C2E C3E 118.4(3) . . ?
C1E C2E C7D 121.7(3) . . ?
C3E C2E C7D 119.8(3) . . ?
C4E C3E C2E 121.1(3) . . ?
C5E C4E C3E 119.1(3) . . ?
C4E C5E C6E 121.6(3) . . ?
C5E C6E C1E 118.5(3) . . ?
C5E C6E C7E 120.2(3) . . ?
C1E C6E C7E 121.1(3) . . ?
C6E C7E C2A 118.1(3) . . ?
C6F C1F C2F 120.8 . . ?
C6F C1F C5F 120.7 . . ?
C2F C1F C5F 106.3 . . ?
C7F C2F C1F 119.5 . . ?
C7F C2F C3F 119.1 . . ?
C1F C2F C3F 108.5 . . ?
C4F C3F C8F 118.2 . . ?
C4F C3F C2F 109.1 . . ?
C8F C3F C2F 119.8 . . ?
C9F C4F C3F 120.0 . . ?
C9F C4F C5F 121.5 . . ?
C3F C4F C5F 107.0 . . ?
C10F C5F C4F 120.5 . . ?
C10F C5F C1F 117.2 . . ?
C4F C5F C1F 109.0 . . ?
C1F C6F C11F 121.5 . . ?
C1F C6F C12F 119.5 . . ?
C11F C6F C12F 105.9 . . ?
C2F C7F C13F 121.5 . . ?
C2F C7F C14F 123.2 . . ?
C13F C7F C14F 103.7 . . ?
C16F C8F C15F 108.6 . . ?
C16F C8F C3F 118.0 . . ?
C15F C8F C3F 119.4 . . ?
C4F C9F C17F 119.5 . . ?
C4F C9F C18F 117.9 . . ?
C17F C9F C18F 109.5 . . ?
C5F C10F C20F 123.1 . . ?
C5F C10F C19F 117.8 . . ?
C20F C10F C19F 105.2 . . ?
C20F C11F C21F 119.7 . . ?
C20F C11F C6F 118.7 . . ?
C21F C11F C6F 110.4 . . ?
C13F C12F C22F 123.9 . . ?
C13F C12F C6F 118.2 . . ?
C22F C12F C6F 106.9 . . ?
C12F C13F C7F 120.4 . . ?
C12F C13F C23F 116.3 . . ?
C7F C13F C23F 111.1 . . ?
C15F C14F C24F 123.8 . . ?
C15F C14F C7F 114.0 . . ?
C24F C14F C7F 108.1 . . ?
C14F C15F C8F 124.5 . . ?
C14F C15F C25F 117.4 . . ?
C8F C15F C25F 108.0 . . ?
C17F C16F C8F 122.7 . . ?
C17F C16F C26F 118.9 . . ?
C8F C16F C26F 108.5 . . ?
C16F C17F C9F 121.5 . . ?
C16F C17F C27F 120.8 . . ?
C9F C17F C27F 105.6 . . ?
C19F C18F C28F 120.7 . . ?
C19F C18F C9F 120.2 . . ?
C28F C18F C9F 107.1 . . ?
C18F C19F C29F 119.7 . . ?
C18F C19F C10F 122.0 . . ?
C29F C19F C10F 108.1 . . ?
C11F C20F C30F 121.7 . . ?
C11F C20F C10F 118.6 . . ?
C30F C20F C10F 109.3 . . ?
C31F C21F C11F 121.5 . . ?
C31F C21F C22F 123.0 . . ?
C11F C21F C22F 106.7 . . ?
C32F C22F C12F 120.3 . . ?
C32F C22F C21F 120.6 . . ?
C12F C22F C21F 110.1 . . ?
C33F C23F C24F 121.4 . . ?
C33F C23F C13F 121.4 . . ?
C24F C23F C13F 107.3 . . ?
C14F C24F C34F 122.9 . . ?
C14F C24F C23F 109.8 . . ?
C34F C24F C23F 118.5 . . ?
C26F C25F C15F 110.2 . . ?
C26F C25F C35F 119.4 . . ?
C15F C25F C35F 120.0 . . ?
C36F C26F C25F 124.6 . . ?
C36F C26F C16F 122.1 . . ?
C25F C26F C16F 104.5 . . ?
C37F C27F C28F 121.4 . . ?
C37F C27F C17F 120.5 . . ?
C28F C27F C17F 109.2 . . ?
C27F C28F C38F 121.5 . . ?
C27F C28F C18F 108.6 . . ?
C38F C28F C18F 121.7 . . ?
C39F C29F C19F 122.2 . . ?
C39F C29F C30F 120.8 . . ?
C19F C29F C30F 108.0 . . ?
C40F C30F C20F 121.3 . . ?
C40F C30F C29F 121.0 . . ?
C20F C30F C29F 109.2 . . ?
C21F C31F C41F 116.3 . . ?
C21F C31F C40F 118.7 . . ?
C41F C31F C40F 117.5 . . ?
C22F C32F C33F 119.4 . . ?
C22F C32F C42F 117.1 . . ?
C33F C32F C42F 117.4 . . ?
C43F C33F C23F 117.6 . . ?
C43F C33F C32F 116.8 . . ?
C23F C33F C32F 118.5 . . ?
C44F C34F C24F 119.8 . . ?
C44F C34F C35F 118.3 . . ?
C24F C34F C35F 115.3 . . ?
C45F C35F C25F 113.3 . . ?
C45F C35F C34F 118.3 . . ?
C25F C35F C34F 120.0 . . ?
C26F C36F C46F 115.9 . . ?
C26F C36F C37F 117.9 . . ?
C46F C36F C37F 119.6 . . ?
C27F C37F C47F 119.8 . . ?
C27F C37F C36F 119.5 . . ?
C47F C37F C36F 113.9 . . ?
C48F C38F C28F 118.2 . . ?
C48F C38F C39F 118.2 . . ?
C28F C38F C39F 116.6 . . ?
C49F C39F C29F 115.5 . . ?
C49F C39F C38F 118.8 . . ?
C29F C39F C38F 118.6 . . ?
C30F C40F C50F 117.1 . . ?
C30F C40F C31F 116.7 . . ?
C50F C40F C31F 118.3 . . ?
C51F C41F C31F 122.5 . . ?
C51F C41F C42F 107.7 . . ?
C31F C41F C42F 120.8 . . ?
C52F C42F C41F 110.1 . . ?
C52F C42F C32F 120.6 . . ?
C41F C42F C32F 120.1 . . ?
C33F C43F C44F 120.9 . . ?
C33F C43F C53F 125.3 . . ?
C44F C43F C53F 105.5 . . ?
C34F C44F C54F 123.0 . . ?
C34F C44F C43F 119.9 . . ?
C54F C44F C43F 108.3 . . ?
C35F C45F C46F 122.3 . . ?
C35F C45F C55F 120.7 . . ?
C46F C45F C55F 108.2 . . ?
C36F C46F C45F 122.1 . . ?
C36F C46F C56F 121.5 . . ?
C45F C46F C56F 107.0 . . ?
C37F C47F C57F 127.3 . . ?
C37F C47F C48F 119.0 . . ?
C57F C47F C48F 104.7 . . ?
C38F C48F C58F 124.6 . . ?
C38F C48F C47F 118.3 . . ?
C58F C48F C47F 108.0 . . ?
C39F C49F C50F 124.0 . . ?
C39F C49F C59F 119.9 . . ?
C50F C49F C59F 106.3 . . ?
C60F C50F C40F 120.4 . . ?
C60F C50F C49F 110.3 . . ?
C40F C50F C49F 119.7 . . ?
C41F C51F C60F 120.0 . . ?
C41F C51F C61F 110.4 . . ?
C60F C51F C61F 117.7 . . ?
C53F C52F C42F 122.4 . . ?
C53F C52F C61F 118.8 . . ?
C42F C52F C61F 107.5 . . ?
C52F C53F C43F 117.2 . . ?
C52F C53F C62F 118.3 . . ?
C43F C53F C62F 111.4 . . ?
C55F C54F C44F 119.2 . . ?
C55F C54F C62F 118.9 . . ?
C44F C54F C62F 110.8 . . ?
C54F C55F C63F 117.5 . . ?
C54F C55F C45F 120.2 . . ?
C63F C55F C45F 110.6 . . ?
C57F C56F C63F 121.2 . . ?
C57F C56F C46F 119.9 . . ?
C63F C56F C46F 107.8 . . ?
C56F C57F C64F 118.1 . . ?
C56F C57F C47F 117.7 . . ?
C64F C57F C47F 111.9 . . ?
C59F C58F C48F 118.7 . . ?
C59F C58F C64F 120.5 . . ?
C48F C58F C64F 109.3 . . ?
C58F C59F C65F 121.3 . . ?
C58F C59F C49F 119.7 . . ?
C65F C59F C49F 107.3 . . ?
C50F C60F C51F 121.0 . . ?
C50F C60F C65F 109.9 . . ?
C51F C60F C65F 116.7 . . ?
C66F C61F C52F 123.3 . . ?
C66F C61F C51F 120.8 . . ?
C52F C61F C51F 104.3 . . ?
C67F C62F C54F 120.7 . . ?
C67F C62F C53F 124.2 . . ?
C54F C62F C53F 103.9 . . ?
C68F C63F C55F 120.7 . . ?
C68F C63F C56F 120.2 . . ?
C55F C63F C56F 106.4 . . ?
C69F C64F C57F 124.6 . . ?
C69F C64F C58F 116.7 . . ?
C57F C64F C58F 106.1 . . ?
C70F C65F C60F 122.6 . . ?
C70F C65F C59F 118.2 . . ?
C60F C65F C59F 106.2 . . ?
C61F C66F C70F 122.9 . . ?
C61F C66F C67F 117.8 . . ?
C70F C66F C67F 105.1 . . ?
C62F C67F C68F 121.3 . . ?
C62F C67F C66F 117.6 . . ?
C68F C67F C66F 109.1 . . ?
C67F C68F C63F 120.9 . . ?
C67F C68F C69F 108.9 . . ?
C63F C68F C69F 118.3 . . ?
C64F C69F C70F 124.1 . . ?
C64F C69F C68F 117.5 . . ?
C70F C69F C68F 105.3 . . ?
C65F C70F C66F 119.1 . . ?
C65F C70F C69F 119.2 . . ?
C66F C70F C69F 111.6 . . ?

loop_
_geom_bond_atom_site_label_1
_geom_bond_atom_site_label_2
_geom_bond_distance
_geom_bond_site_symmetry_2
_geom_bond_publ_flag
O1A C1A 1.385(4) . ?
C1A C2A 1.396(5) . ?
C1A C6A 1.406(5) . ?
C2A C3A 1.391(5) . ?
C2A C7E 1.517(5) . ?
C3A C4A 1.397(6) . ?
C4A C5A 1.370(7) . ?
C5A C6A 1.394(6) . ?
C6A C7A 1.516(6) . ?
C7A C2B 1.496(5) . ?
O1B C1B 1.389(4) . ?
C1B C2B 1.389(5) . ?
C1B C6B 1.394(5) . ?
C2B C3B 1.399(5) . ?
C3B C4B 1.384(5) . ?
C4B C5B 1.371(6) . ?
C5B C6B 1.405(5) . ?
C6B C7B 1.519(5) . ?
C7B C2C 1.511(5) . ?
O1C C1C 1.387(4) . ?
C1C C2C 1.393(5) . ?
C1C C6C 1.399(5) . ?
C2C C3C 1.391(5) . ?
C3C C4C 1.379(6) . ?
C4C C5C 1.383(5) . ?
C5C C6C 1.389(5) . ?
C6C C7C 1.515(5) . ?
C7C C2D 1.507(4) . ?
O1D C1D 1.378(4) . ?
C1D C6D 1.392(4) . ?
C1D C2D 1.400(4) . ?
C2D C3D 1.388(5) . ?
C3D C4D 1.390(5) . ?
C4D C5D 1.380(5) . ?
C5D C6D 1.398(4) . ?
C6D C7D 1.507(5) . ?
C7D C2E 1.520(5) . ?
O1E C1E 1.376(4) . ?
C1E C2E 1.391(5) . ?
C1E C6E 1.403(4) . ?
C2E C3E 1.396(5) . ?
C3E C4E 1.391(5) . ?
C4E C5E 1.379(6) . ?
C5E C6E 1.385(5) . ?
C6E C7E 1.512(5) . ?
C1F C6F 1.3599 . ?
C1F C2F 1.4352 . ?
C1F C5F 1.4775 . ?
C2F C7F 1.3570 . ?
C2F C3F 1.4679 . ?
C3F C4F 1.4239 . ?
C3F C8F 1.4378 . ?
C4F C9F 1.4081 . ?
C4F C5F 1.4567 . ?
C5F C10F 1.3419 . ?
C6F C11F 1.4571 . ?
C6F C12F 1.4843 . ?
C7F C13F 1.4188 . ?
C7F C14F 1.5632 . ?
C8F C16F 1.4313 . ?
C8F C15F 1.4358 . ?
C9F C17F 1.4082 . ?
C9F C18F 1.4561 . ?
C10F C20F 1.4824 . ?
C10F C19F 1.5164 . ?
C11F C20F 1.3735 . ?
C11F C21F 1.4102 . ?
C12F C13F 1.3781 . ?
C12F C22F 1.4214 . ?
C13F C23F 1.4593 . ?
C14F C15F 1.3844 . ?
C14F C24F 1.3964 . ?
C15F C25F 1.4533 . ?
C16F C17F 1.3003 . ?
C16F C26F 1.5208 . ?
C17F C27F 1.4979 . ?
C18F C19F 1.3380 . ?
C18F C28F 1.4457 . ?
C19F C29F 1.4286 . ?
C20F C30F 1.4094 . ?
C21F C31F 1.3876 . ?
C21F C22F 1.4550 . ?
C22F C32F 1.3668 . ?
C23F C33F 1.4190 . ?
C23F C24F 1.4380 . ?
C24F C34F 1.4227 . ?
C25F C26F 1.4419 . ?
C25F C35F 1.4662 . ?
C26F C36F 1.3265 . ?
C27F C37F 1.3422 . ?
C27F C28F 1.3872 . ?
C28F C38F 1.4325 . ?
C29F C39F 1.4192 . ?
C29F C30F 1.4777 . ?
C30F C40F 1.3964 . ?
C31F C41F 1.4281 . ?
C31F C40F 1.5190 . ?
C32F C33F 1.4713 . ?
C32F C42F 1.4721 . ?
C33F C43F 1.3979 . ?
C34F C44F 1.3889 . ?
C34F C35F 1.4942 . ?
C35F C45F 1.4012 . ?
C36F C46F 1.3840 . ?
C36F C37F 1.5202 . ?
C37F C47F 1.4172 . ?
C38F C48F 1.3867 . ?
C38F C39F 1.4640 . ?
C39F C49F 1.3936 . ?
C40F C50F 1.4317 . ?
C41F C51F 1.3846 . ?
C41F C42F 1.4357 . ?
C42F C52F 1.4247 . ?
C43F C44F 1.4448 . ?
C43F C53F 1.4477 . ?
C44F C54F 1.4360 . ?
C45F C46F 1.4381 . ?
C45F C55F 1.4730 . ?
C46F C56F 1.5156 . ?
C47F C57F 1.4370 . ?
C47F C48F 1.4900 . ?
C48F C58F 1.4029 . ?
C49F C50F 1.4319 . ?
C49F C59F 1.5052 . ?
C50F C60F 1.4132 . ?
C51F C60F 1.4367 . ?
C51F C61F 1.4911 . ?
C52F C53F 1.3543 . ?
C52F C61F 1.4803 . ?
C53F C62F 1.4613 . ?
C54F C55F 1.3768 . ?
C54F C62F 1.4413 . ?
C55F C63F 1.4350 . ?
C56F C57F 1.3555 . ?
C56F C63F 1.4870 . ?
C57F C64F 1.3969 . ?
C58F C59F 1.3690 . ?
C58F C64F 1.4650 . ?
C59F C65F 1.4820 . ?
C60F C65F 1.4560 . ?
C61F C66F 1.3246 . ?
C62F C67F 1.3271 . ?
C63F C68F 1.3584 . ?
C64F C69F 1.3799 . ?
C65F C70F 1.3768 . ?
C66F C70F 1.3897 . ?
C66F C67F 1.5302 . ?
C67F C68F 1.3492 . ?
C68F C69F 1.5030 . ?
C69F C70F 1.4361 . ?
